data_4117485
loop_
_publ_author_name
'Ann Christin Jahnke'
'Kevin Pr\"opper'
'Catherine Bronner'
'J\"org Teichgr\"aber'
'Sebastian Dechert'
'Michael John'
'Oliver S. Wenger'
'Franc Meyer'

_publ_contact_author_address
; Institut f\"ur Anorganische Chemie
  Georg August Universit\"at G\"ottingen
  Tammannstra\&se 4
  D-37077 G\"ottingen
  Germany
;
_publ_contact_author_email franc.meyer@chemie.uni-goettingen.de
_publ_contact_author_fax 49(551)393063
_publ_contact_author_name 'Prof. Dr. Franc Meyer'
_publ_contact_author_phone 49(551)393012
_publ_section_title
;
 A New Dimension in Cyclic Coinage Metal Pyrazolates: Decoration with a
 Second Ring of Coinage Metals Supported by Inter-ring Metallophilic
 Interactions
;
_journal_name_full 'Journal of the American Chemical Society'
_journal_page_first 2938
_journal_page_last 2941
_journal_paper_doi 10.1021/ja211549e
_journal_volume 134
_journal_year 2012
_chemical_formula_moiety 'C68 H60 Ag4 Au4 B F4 N8 S8, 3(B F4)'
_chemical_formula_sum 'C68 H60 Ag4 Au4 B4 F16 N8 S8'
_chemical_formula_weight 2812.31
_chemical_name_systematic
; 
 ? 
;
_space_group_IT_number 19
_symmetry_cell_setting orthorhombic
_symmetry_space_group_name_Hall 'P 2ac 2ab'
_symmetry_space_group_name_H-M 'P 21 21 21'
_atom_sites_solution_hydrogens geom
_atom_sites_solution_primary direct
_atom_sites_solution_secondary difmap
_audit_creation_method SHELXL-97
_cell_angle_alpha 90.00
_cell_angle_beta 90.00
_cell_angle_gamma 90.00
_cell_formula_units_Z 4
_cell_length_a 20.2808(10)
_cell_length_b 31.1535(14)
_cell_length_c 13.2331(7)
_cell_measurement_reflns_used 9629
_cell_measurement_temperature 100(2)
_cell_measurement_theta_max 72.2525
_cell_measurement_theta_min 3.989
_cell_volume 8360.9(7)
_computing_cell_refinement 'SAINT (Bruker 2009)'
_computing_data_collection 'APEX2 (Bruker 2009)'
_computing_data_reduction 'SAINT (Bruker 2009)'
_computing_molecular_graphics 'SHELXTL (Bruker 2009)'
_computing_structure_refinement 'SHELXL-97 (Sheldrick, 2008)'
_computing_structure_solution 'SHELXS-97 (Sheldrick, 2008)'
_diffrn_ambient_temperature 100(2)
_diffrn_detector_area_resol_mean 0
_diffrn_measured_fraction_theta_full 0.975
_diffrn_measured_fraction_theta_max 0.975
_diffrn_measurement_device_type 'Bruker SMART 6000'
_diffrn_measurement_method 'omega scans'
_diffrn_radiation_monochromator 'INCOATEC multilayer optics'
_diffrn_radiation_source 'rotating anode'
_diffrn_radiation_type CuK\a
_diffrn_radiation_wavelength 1.54178
_diffrn_reflns_av_R_equivalents 0.0698
_diffrn_reflns_av_sigmaI/netI 0.0429
_diffrn_reflns_limit_h_max 23
_diffrn_reflns_limit_h_min -24
_diffrn_reflns_limit_k_max 37
_diffrn_reflns_limit_k_min -38
_diffrn_reflns_limit_l_max 12
_diffrn_reflns_limit_l_min -15
_diffrn_reflns_number 106195
_diffrn_reflns_theta_full 72.57
_diffrn_reflns_theta_max 72.57
_diffrn_reflns_theta_min 2.60
_diffrn_standards_decay_% 0
_diffrn_standards_interval_count 0
_diffrn_standards_interval_time 0
_diffrn_standards_number 0
_exptl_absorpt_coefficient_mu 22.765
_exptl_absorpt_correction_T_max 0.4697
_exptl_absorpt_correction_T_min 0.1708
_exptl_absorpt_correction_type multi-scan
_exptl_absorpt_process_details 'SADABS (Sheldrick, 1996)'
_exptl_crystal_colour colorless
_exptl_crystal_density_diffrn 2.234
_exptl_crystal_description block
_exptl_crystal_F_000 5280
_exptl_crystal_size_max 0.10
_exptl_crystal_size_mid 0.03
_exptl_crystal_size_min 0.03
_refine_diff_density_max 3.370
_refine_diff_density_min -2.353
_refine_diff_density_rms 0.346
_refine_ls_abs_structure_details 'Flack H D (1983), Acta Cryst. A39, 876-881'
_refine_ls_abs_structure_Flack 0.00(4)
_refine_ls_extinction_method none
_refine_ls_goodness_of_fit_ref 1.118
_refine_ls_hydrogen_treatment constr
_refine_ls_matrix_type full
_refine_ls_number_parameters 926
_refine_ls_number_reflns 15926
_refine_ls_number_restraints 1969
_refine_ls_restrained_S_all 1.064
_refine_ls_R_factor_all 0.0853
_refine_ls_R_factor_gt 0.0823
_refine_ls_shift/su_max 0.002
_refine_ls_shift/su_mean 0.000
_refine_ls_structure_factor_coef Fsqd
_refine_ls_weighting_details 'calc w=1/[\s^2^(Fo^2^)+(0.0738P)^2^+330.8532P] where P=(Fo^2^+2Fc^2^)/3'
_refine_ls_weighting_scheme calc
_refine_ls_wR_factor_gt 0.2051
_refine_ls_wR_factor_ref 0.2078
_reflns_number_gt 15245
_reflns_number_total 15926
_reflns_threshold_expression >2sigma(I)
_cod_data_source_file ja211549e_si_002_1.cif
_cod_data_source_block 3b
_cod_database_code 4117485

loop_
_symmetry_equiv_pos_as_xyz
'x, y, z'
'-x+1/2, -y, z+1/2'
'-x, y+1/2, -z+1/2'
'x+1/2, -y+1/2, -z'

loop_
_atom_site_label
_atom_site_type_symbol
_atom_site_fract_x
_atom_site_fract_y
_atom_site_fract_z
_atom_site_U_iso_or_equiv
_atom_site_adp_type
_atom_site_occupancy
_atom_site_symmetry_multiplicity
_atom_site_calc_flag
_atom_site_refinement_flags
Au1 Au 0.58583(4) 0.44916(2) 0.73728(6) 0.03415(17) Uani 1 1 d U
Ag1 Ag 0.68165(8) 0.45828(6) 0.89739(13) 0.0498(4) Uani 1 1 d U
S1 S 0.7813(2) 0.46861(17) 0.7937(4) 0.0439(11) Uani 1 1 d U
N1 N 0.6590(8) 0.4132(5) 0.6782(13) 0.037(3) Uani 1 1 d U
C1 C 0.7208(10) 0.4220(7) 0.6487(16) 0.041(3) Uani 1 1 d U
Au2 Au 0.55252(4) 0.35347(2) 0.68100(6) 0.03687(18) Uani 1 1 d U
Ag2 Ag 0.60414(10) 0.27361(6) 0.75771(19) 0.0720(6) Uani 1 1 d U
S2 S 0.7084(3) 0.27043(19) 0.6648(5) 0.0563(14) Uani 1 1 d U
N2 N 0.6460(8) 0.3723(5) 0.6559(13) 0.037(3) Uani 1 1 d U
C2 C 0.7483(9) 0.4663(7) 0.6650(17) 0.044(4) Uani 1 1 d U
H2A H 0.7131 0.4881 0.6563 0.053 Uiso 1 1 calc R
H2B H 0.7836 0.4723 0.6154 0.053 Uiso 1 1 calc R
Au3 Au 0.44789(4) 0.38731(3) 0.52347(7) 0.04063(19) Uani 1 1 d U
S3 S 0.4998(3) 0.2538(2) 0.8440(6) 0.0613(15) Uani 1 1 d U
Ag3 Ag 0.36820(11) 0.33095(8) 0.40665(16) 0.0747(6) Uani 1 1 d U
N3 N 0.4582(8) 0.3402(5) 0.7051(14) 0.043(3) Uani 1 1 d U
C3 C 0.8009(9) 0.5245(7) 0.8111(17) 0.041(4) Uani 1 1 d U
Au4 Au 0.48012(4) 0.48173(3) 0.57370(7) 0.03873(19) Uani 1 1 d U
S4 S 0.2726(3) 0.3227(2) 0.5191(6) 0.0621(15) Uani 1 1 d U
Ag4 Ag 0.41273(12) 0.55386(7) 0.49327(14) 0.0709(6) Uani 1 1 d U
N4 N 0.4133(8) 0.3550(5) 0.6462(12) 0.039(3) Uani 1 1 d U
C4 C 0.8281(10) 0.5352(8) 0.9026(19) 0.048(4) Uani 1 1 d U
H4 H 0.8338 0.5137 0.9526 0.057 Uiso 1 1 calc R
S5 S 0.4301(3) 0.3395(2) 0.2491(5) 0.0622(15) Uani 1 1 d U
N5 N 0.4856(9) 0.4224(6) 0.4109(14) 0.044(3) Uani 1 1 d U
C5 C 0.8472(11) 0.5765(8) 0.9227(19) 0.050(4) Uani 1 1 d U
H5 H 0.8658 0.5839 0.9862 0.060 Uiso 1 1 calc R
S6 S 0.4855(3) 0.5723(2) 0.3564(5) 0.0545(13) Uani 1 1 d U
N6 N 0.4950(8) 0.4635(6) 0.4295(13) 0.042(3) Uani 1 1 d U
C6 C 0.8385(12) 0.6081(8) 0.845(2) 0.057(4) Uani 1 1 d U
H6 H 0.8502 0.6372 0.8577 0.068 Uiso 1 1 calc R
N7 N 0.4623(8) 0.4947(5) 0.7204(14) 0.044(3) Uani 1 1 d U
S7 S 0.3495(3) 0.5716(2) 0.6400(5) 0.0594(15) Uani 1 1 d U
C7 C 0.8125(12) 0.5961(7) 0.752(2) 0.055(4) Uani 1 1 d U
H7 H 0.8090 0.6168 0.6997 0.066 Uiso 1 1 calc R
N8 N 0.5095(8) 0.4824(5) 0.7873(13) 0.040(3) Uani 1 1 d U
S8 S 0.6026(2) 0.49574(17) 1.0068(4) 0.0434(11) Uani 1 1 d U
C8 C 0.7924(11) 0.5557(7) 0.7353(18) 0.048(4) Uani 1 1 d U
H8 H 0.7727 0.5482 0.6726 0.057 Uiso 1 1 calc R
C9 C 0.7496(12) 0.3862(8) 0.6093(18) 0.050(4) Uani 1 1 d U
H9 H 0.7938 0.3822 0.5876 0.060 Uiso 1 1 calc R
C11 C 0.6984(9) 0.3573(7) 0.6090(16) 0.040(3) Uani 1 1 d U
C12 C 0.6994(10) 0.3114(6) 0.5667(17) 0.042(4) Uani 1 1 d U
H12A H 0.7364 0.3088 0.5183 0.050 Uiso 1 1 calc R
H12B H 0.6580 0.3062 0.5292 0.050 Uiso 1 1 calc R
C13 C 0.7748(8) 0.2929(6) 0.7319(16) 0.068(5) Uani 1 1 d GU
C14 C 0.7648(9) 0.3230(7) 0.8079(17) 0.080(6) Uani 1 1 d GU
H14 H 0.7213 0.3309 0.8267 0.096 Uiso 1 1 calc R
C15 C 0.8186(12) 0.3415(7) 0.8564(16) 0.102(7) Uani 1 1 d GU
H15 H 0.8118 0.3621 0.9083 0.122 Uiso 1 1 calc R
C16 C 0.8823(10) 0.3299(8) 0.8288(19) 0.105(7) Uani 1 1 d GU
H16 H 0.9190 0.3426 0.8619 0.125 Uiso 1 1 calc R
C17 C 0.8922(8) 0.2998(8) 0.7528(19) 0.094(6) Uani 1 1 d GU
H17 H 0.9358 0.2919 0.7339 0.113 Uiso 1 1 calc R
C18 C 0.8385(10) 0.2813(6) 0.7043(15) 0.076(5) Uani 1 1 d GU
H18 H 0.8453 0.2607 0.6523 0.091 Uiso 1 1 calc R
C19 C 0.4605(9) 0.3059(6) 0.8727(15) 0.039(4) Uani 1 1 d U
H19A H 0.4278 0.3019 0.9275 0.046 Uiso 1 1 calc R
H19B H 0.4945 0.3262 0.8972 0.046 Uiso 1 1 calc R
C26 C 0.4276(9) 0.3242(6) 0.7842(16) 0.040(3) Uani 1 1 d U
C27 C 0.3590(10) 0.3267(7) 0.7708(17) 0.041(4) Uani 1 1 d U
H27 H 0.3251 0.3160 0.8136 0.049 Uiso 1 1 calc R
C28 C 0.3527(9) 0.3483(6) 0.6810(16) 0.038(3) Uani 1 1 d U
C29 C 0.2905(11) 0.3620(7) 0.6220(17) 0.047(4) Uani 1 1 d U
H29A H 0.2973 0.3908 0.5926 0.056 Uiso 1 1 calc R
H29B H 0.2524 0.3635 0.6687 0.056 Uiso 1 1 calc R
C30 C 0.2716(9) 0.2747(5) 0.5917(13) 0.067(5) Uani 1 1 d GU
C31 C 0.3298(7) 0.2541(6) 0.6187(15) 0.070(5) Uani 1 1 d GU
H31 H 0.3706 0.2634 0.5909 0.084 Uiso 1 1 calc R
C32 C 0.3284(8) 0.2200(6) 0.6864(17) 0.083(6) Uani 1 1 d GU
H32 H 0.3681 0.2060 0.7048 0.099 Uiso 1 1 calc R
C33 C 0.2687(11) 0.2065(6) 0.7271(16) 0.090(6) Uani 1 1 d GU
H33 H 0.2677 0.1832 0.7734 0.108 Uiso 1 1 calc R
C34 C 0.2105(8) 0.2271(6) 0.7001(15) 0.078(6) Uani 1 1 d GU
H34 H 0.1697 0.2179 0.7279 0.094 Uiso 1 1 calc R
C35 C 0.2119(7) 0.2612(6) 0.6324(15) 0.064(5) Uani 1 1 d GU
H35 H 0.1722 0.2753 0.6140 0.077 Uiso 1 1 calc R
C36 C 0.5086(13) 0.3692(8) 0.277(2) 0.059(5) Uani 1 1 d U
H36A H 0.5335 0.3525 0.3279 0.070 Uiso 1 1 calc R
H36B H 0.5353 0.3696 0.2145 0.070 Uiso 1 1 calc R
C37 C 0.3984(11) 0.3789(6) 0.1668(16) 0.079(5) Uani 1 1 d GU
C38 C 0.3509(11) 0.4077(7) 0.2006(14) 0.080(6) Uani 1 1 d GU
H38 H 0.3376 0.4075 0.2695 0.096 Uiso 1 1 calc R
C39 C 0.3228(10) 0.4368(7) 0.1337(19) 0.092(6) Uani 1 1 d GU
H39 H 0.2903 0.4565 0.1567 0.111 Uiso 1 1 calc R
C40 C 0.3422(12) 0.4371(7) 0.0329(17) 0.099(7) Uani 1 1 d GU
H40 H 0.3229 0.4570 -0.0129 0.118 Uiso 1 1 calc R
C41 C 0.3896(13) 0.4083(8) -0.0009(14) 0.103(7) Uani 1 1 d GU
H41 H 0.4029 0.4086 -0.0697 0.123 Uiso 1 1 calc R
C42 C 0.4177(11) 0.3792(7) 0.0661(17) 0.092(6) Uani 1 1 d GU
H42 H 0.4502 0.3596 0.0430 0.110 Uiso 1 1 calc R
C43 C 0.5034(11) 0.4142(8) 0.3146(18) 0.048(4) Uani 1 1 d U
C20 C 0.5265(13) 0.2389(7) 0.9696(14) 0.083(6) Uani 1 1 d GU
C21 C 0.5334(13) 0.2667(5) 1.0509(18) 0.091(6) Uani 1 1 d GU
H21 H 0.5236 0.2964 1.0430 0.109 Uiso 1 1 calc R
C22 C 0.5546(13) 0.2512(7) 1.1439(15) 0.095(6) Uani 1 1 d GU
H22 H 0.5593 0.2703 1.1995 0.114 Uiso 1 1 calc R
C23 C 0.5688(13) 0.2079(8) 1.1555(15) 0.102(7) Uani 1 1 d GU
H23 H 0.5833 0.1973 1.2191 0.122 Uiso 1 1 calc R
C24 C 0.5619(14) 0.1800(6) 1.074(2) 0.110(7) Uani 1 1 d GU
H24 H 0.5717 0.1504 1.0821 0.133 Uiso 1 1 calc R
C25 C 0.5408(14) 0.1955(7) 0.9812(16) 0.102(6) Uani 1 1 d GU
H25 H 0.5360 0.1765 0.9256 0.123 Uiso 1 1 calc R
C44 C 0.5222(10) 0.4490(8) 0.2701(14) 0.045(4) Uani 1 1 d U
H44 H 0.5367 0.4519 0.2022 0.054 Uiso 1 1 calc R
C45 C 0.5168(11) 0.4819(8) 0.3430(17) 0.047(4) Uani 1 1 d U
C46 C 0.5404(11) 0.5265(8) 0.3409(19) 0.054(4) Uani 1 1 d U
H46A H 0.5633 0.5305 0.2755 0.065 Uiso 1 1 calc R
H46B H 0.5745 0.5290 0.3942 0.065 Uiso 1 1 calc R
C47 C 0.4388(6) 0.5759(4) 0.2458(9) 0.044(4) Uani 1 1 d GU
C48 C 0.3976(7) 0.5434(4) 0.2115(11) 0.049(4) Uani 1 1 d GU
H48 H 0.3949 0.5171 0.2476 0.059 Uiso 1 1 calc R
C49 C 0.3603(7) 0.5493(4) 0.1245(11) 0.058(4) Uani 1 1 d GU
H49 H 0.3322 0.5271 0.1011 0.070 Uiso 1 1 calc R
C50 C 0.3642(7) 0.5878(5) 0.0718(9) 0.052(4) Uani 1 1 d GU
H50 H 0.3387 0.5919 0.0123 0.063 Uiso 1 1 calc R
C51 C 0.4054(7) 0.6204(4) 0.1061(10) 0.052(4) Uani 1 1 d GU
H51 H 0.4081 0.6467 0.0701 0.063 Uiso 1 1 calc R
C52 C 0.4427(6) 0.6144(4) 0.1931(10) 0.041(3) Uani 1 1 d GU
H52 H 0.4709 0.6367 0.2166 0.049 Uiso 1 1 calc R
C53 C 0.3490(13) 0.5222(9) 0.721(2) 0.059(5) Uani 1 1 d U
H53A H 0.3157 0.5260 0.7748 0.071 Uiso 1 1 calc R
H53B H 0.3350 0.4975 0.6788 0.071 Uiso 1 1 calc R
C54 C 0.3955(7) 0.6082(5) 0.7142(12) 0.055(4) Uani 1 1 d GU
C55 C 0.4636(7) 0.6109(5) 0.7029(12) 0.058(5) Uani 1 1 d GU
H55 H 0.4855 0.5927 0.6560 0.069 Uiso 1 1 calc R
C56 C 0.4994(6) 0.6401(6) 0.7601(15) 0.070(5) Uani 1 1 d GU
H56 H 0.5459 0.6419 0.7523 0.084 Uiso 1 1 calc R
C57 C 0.4673(9) 0.6667(5) 0.8286(14) 0.072(5) Uani 1 1 d GU
H57 H 0.4918 0.6866 0.8677 0.086 Uiso 1 1 calc R
C58 C 0.3993(9) 0.6640(6) 0.8399(13) 0.077(6) Uani 1 1 d GU
H58 H 0.3773 0.6821 0.8867 0.092 Uiso 1 1 calc R
C59 C 0.3634(6) 0.6348(6) 0.7827(14) 0.069(5) Uani 1 1 d GU
H59 H 0.3169 0.6329 0.7904 0.083 Uiso 1 1 calc R
C60 C 0.4142(11) 0.5117(7) 0.7689(19) 0.049(4) Uani 1 1 d U
C61 C 0.4256(10) 0.5123(7) 0.8703(18) 0.047(4) Uani 1 1 d U
H61 H 0.3984 0.5247 0.9210 0.056 Uiso 1 1 calc R
C62 C 0.4852(9) 0.4911(6) 0.8841(15) 0.036(3) Uani 1 1 d U
C63 C 0.5177(11) 0.4787(7) 0.9761(17) 0.046(4) Uani 1 1 d U
H63A H 0.5175 0.4469 0.9780 0.055 Uiso 1 1 calc R
H63B H 0.4893 0.4884 1.0324 0.055 Uiso 1 1 calc R
C64 C 0.6021(8) 0.5513(4) 0.9791(13) 0.056(4) Uani 1 1 d GU
C65 C 0.6395(8) 0.5678(5) 0.9001(11) 0.056(4) Uani 1 1 d GU
H65 H 0.6617 0.5489 0.8551 0.067 Uiso 1 1 calc R
C66 C 0.6444(8) 0.6120(5) 0.8870(11) 0.066(5) Uani 1 1 d GU
H66 H 0.6700 0.6233 0.8331 0.079 Uiso 1 1 calc R
C67 C 0.6120(9) 0.6396(4) 0.9529(14) 0.064(5) Uani 1 1 d GU
H67 H 0.6154 0.6697 0.9440 0.077 Uiso 1 1 calc R
C68 C 0.5746(8) 0.6230(5) 1.0319(12) 0.065(5) Uani 1 1 d GU
H68 H 0.5525 0.6419 1.0769 0.078 Uiso 1 1 calc R
C69 C 0.5697(7) 0.5789(5) 1.0450(11) 0.058(5) Uani 1 1 d GU
H69 H 0.5442 0.5676 1.0989 0.070 Uiso 1 1 calc R
F1_1 F 0.5365(9) 0.2200(5) 0.4151(15) 0.084(5) Uani 1 1 d U
B1_1 B 0.522(2) 0.2585(11) 0.456(3) 0.074(6) Uani 1 1 d U
F2_1 F 0.5596(12) 0.2905(7) 0.4133(18) 0.110(6) Uani 1 1 d U
F3_1 F 0.5479(13) 0.2574(7) 0.5521(17) 0.112(6) Uani 1 1 d U
F4_1 F 0.4574(10) 0.2682(7) 0.4537(18) 0.105(6) Uani 1 1 d U
F1_2 F 0.2352(12) 0.4840(9) 0.430(2) 0.133(7) Uani 1 1 d U
B1_2 B 0.293(2) 0.4674(15) 0.441(4) 0.092(7) Uani 1 1 d U
F2_2 F 0.3025(14) 0.4640(9) 0.547(2) 0.128(7) Uani 1 1 d U
F3_2 F 0.3400(10) 0.4842(6) 0.3957(15) 0.090(5) Uani 1 1 d U
F4_2 F 0.2786(13) 0.4255(8) 0.414(2) 0.121(6) Uani 1 1 d U
F1_3 F 0.6269(8) 0.5460(6) 0.6686(14) 0.081(4) Uani 1 1 d U
B1_3 B 0.6410(19) 0.5753(12) 0.584(3) 0.075(6) Uani 1 1 d U
F2_3 F 0.5832(11) 0.5844(7) 0.5365(16) 0.101(5) Uani 1 1 d U
F3_3 F 0.6630(13) 0.6128(7) 0.6235(19) 0.112(6) Uani 1 1 d U
F4_3 F 0.6879(11) 0.5595(7) 0.5260(17) 0.102(5) Uani 1 1 d U
F1_4 F 0.6794(10) 0.3903(6) 0.9752(14) 0.083(4) Uani 1 1 d U
B1_4 B 0.627(2) 0.3635(15) 1.004(4) 0.091(6) Uani 1 1 d U
F2_4 F 0.6146(12) 0.3327(8) 0.9156(18) 0.116(6) Uani 1 1 d U
F3_4 F 0.6431(12) 0.3362(7) 1.0816(18) 0.105(5) Uani 1 1 d U
F4_4 F 0.5719(12) 0.3818(9) 1.031(2) 0.129(7) Uani 1 1 d U

loop_
_atom_site_aniso_label
_atom_site_aniso_U_11
_atom_site_aniso_U_22
_atom_site_aniso_U_33
_atom_site_aniso_U_23
_atom_site_aniso_U_13
_atom_site_aniso_U_12
Au1 0.0279(3) 0.0375(4) 0.0371(4) 0.0006(3) 0.0017(3) -0.0010(3)
Ag1 0.0376(7) 0.0663(10) 0.0457(9) -0.0077(7) 0.0031(6) -0.0079(7)
S1 0.033(2) 0.046(3) 0.052(3) 0.001(2) -0.001(2) -0.0067(19)
N1 0.030(6) 0.040(6) 0.042(7) -0.001(6) -0.009(5) 0.003(5)
C1 0.030(6) 0.054(7) 0.041(7) -0.003(6) -0.001(6) -0.005(6)
Au2 0.0309(4) 0.0391(4) 0.0406(4) -0.0019(3) 0.0018(3) -0.0027(3)
Ag2 0.0676(12) 0.0566(10) 0.0919(16) 0.0189(10) 0.0265(11) 0.0140(9)
S2 0.059(3) 0.049(3) 0.061(4) -0.007(3) 0.002(3) 0.008(2)
N2 0.033(6) 0.032(6) 0.046(7) -0.002(5) -0.005(6) -0.005(5)
C2 0.023(7) 0.061(9) 0.047(8) -0.003(8) -0.005(7) 0.000(7)
Au3 0.0370(4) 0.0432(4) 0.0416(5) -0.0012(3) 0.0019(3) -0.0033(3)
S3 0.052(3) 0.055(3) 0.076(4) 0.006(3) -0.006(3) -0.001(2)
Ag3 0.0778(13) 0.0933(15) 0.0532(11) -0.0183(10) 0.0104(10) -0.0355(12)
N3 0.038(6) 0.041(7) 0.050(7) 0.006(6) -0.004(6) -0.002(5)
C3 0.031(7) 0.045(7) 0.047(8) -0.005(6) 0.012(6) -0.003(6)
Au4 0.0330(4) 0.0420(4) 0.0412(4) 0.0055(3) -0.0018(3) -0.0001(3)
S4 0.037(3) 0.079(4) 0.070(4) -0.009(3) -0.008(3) -0.005(3)
Ag4 0.0944(15) 0.0752(12) 0.0432(10) 0.0119(8) 0.0090(9) 0.0345(12)
N4 0.036(6) 0.044(7) 0.037(6) 0.005(5) 0.001(5) -0.012(6)
C4 0.036(8) 0.055(8) 0.052(8) -0.010(7) 0.009(7) 0.004(7)
S5 0.070(4) 0.062(3) 0.055(4) -0.007(3) -0.002(3) -0.006(3)
N5 0.039(7) 0.053(7) 0.040(6) 0.004(5) 0.007(6) -0.003(6)
C5 0.039(8) 0.057(8) 0.054(9) -0.005(7) 0.003(7) -0.008(7)
S6 0.054(3) 0.057(3) 0.052(3) 0.016(2) -0.016(3) -0.006(3)
N6 0.037(7) 0.053(6) 0.036(6) 0.016(5) 0.008(6) 0.000(6)
C6 0.054(9) 0.049(8) 0.068(9) -0.008(7) 0.011(8) -0.008(8)
N7 0.039(7) 0.041(7) 0.053(6) 0.004(6) -0.002(6) -0.003(5)
S7 0.040(3) 0.074(4) 0.064(4) 0.002(3) -0.006(3) 0.018(3)
C7 0.054(9) 0.051(8) 0.060(9) 0.007(8) 0.006(8) 0.004(7)
N8 0.044(6) 0.032(6) 0.044(6) 0.001(6) -0.005(5) -0.003(5)
S8 0.036(2) 0.052(3) 0.042(3) -0.003(2) 0.0028(19) -0.002(2)
C8 0.045(8) 0.050(7) 0.048(8) -0.004(7) 0.016(7) 0.009(7)
C9 0.047(8) 0.058(8) 0.047(9) -0.004(7) 0.000(7) -0.002(7)
C11 0.027(6) 0.045(6) 0.049(8) 0.000(6) 0.003(6) -0.003(6)
C12 0.031(8) 0.047(8) 0.048(9) -0.013(7) 0.005(7) -0.002(7)
C13 0.072(8) 0.063(9) 0.069(9) 0.005(7) -0.001(7) 0.003(8)
C14 0.087(9) 0.073(9) 0.079(10) -0.008(8) -0.009(8) 0.001(8)
C15 0.107(10) 0.102(11) 0.097(10) -0.005(9) -0.015(9) -0.011(9)
C16 0.104(10) 0.105(11) 0.104(11) 0.001(9) -0.007(9) -0.015(9)
C17 0.088(9) 0.100(10) 0.095(10) 0.007(9) -0.006(9) -0.011(9)
C18 0.073(8) 0.082(10) 0.072(10) 0.004(8) -0.001(8) -0.002(8)
C19 0.026(7) 0.048(8) 0.041(8) -0.013(6) 0.006(6) -0.012(6)
C26 0.036(7) 0.038(7) 0.046(7) -0.007(6) -0.007(6) -0.003(6)
C27 0.033(7) 0.047(8) 0.043(8) 0.004(7) 0.004(6) -0.002(6)
C28 0.024(6) 0.044(7) 0.045(7) 0.001(6) -0.005(6) -0.010(6)
C29 0.039(8) 0.054(9) 0.048(9) 0.010(7) 0.003(7) 0.011(7)
C30 0.061(8) 0.076(8) 0.063(9) -0.015(7) 0.006(7) -0.009(7)
C31 0.070(8) 0.069(9) 0.070(9) -0.011(7) 0.004(8) -0.004(8)
C32 0.083(9) 0.082(9) 0.083(10) -0.002(8) 0.002(9) -0.001(8)
C33 0.093(10) 0.084(10) 0.093(10) -0.004(8) 0.002(9) -0.009(8)
C34 0.075(9) 0.077(9) 0.083(10) -0.006(8) 0.007(8) -0.014(8)
C35 0.064(8) 0.068(8) 0.061(9) -0.016(7) 0.010(8) -0.014(7)
C36 0.054(9) 0.068(9) 0.054(10) -0.016(8) 0.005(8) 0.001(8)
C37 0.081(9) 0.073(9) 0.085(9) -0.001(8) -0.005(8) 0.002(8)
C38 0.076(10) 0.078(9) 0.086(9) -0.006(8) -0.003(8) -0.004(8)
C39 0.089(10) 0.086(10) 0.102(10) 0.005(9) -0.004(9) 0.000(8)
C40 0.094(11) 0.100(10) 0.102(10) 0.007(9) -0.008(9) -0.003(8)
C41 0.112(11) 0.097(11) 0.099(10) 0.005(9) -0.006(9) -0.006(9)
C42 0.103(10) 0.088(10) 0.085(9) 0.000(8) -0.001(9) 0.003(9)
C43 0.046(8) 0.058(7) 0.041(7) 0.007(6) 0.000(7) 0.006(7)
C20 0.097(10) 0.079(9) 0.074(8) 0.022(8) -0.003(8) -0.006(8)
C21 0.095(11) 0.089(9) 0.088(9) 0.005(8) -0.016(9) 0.002(9)
C22 0.098(11) 0.095(10) 0.091(9) 0.004(9) -0.012(9) 0.001(9)
C23 0.113(11) 0.097(10) 0.096(10) 0.013(8) -0.014(9) -0.005(9)
C24 0.129(11) 0.101(10) 0.102(10) 0.010(8) -0.011(10) 0.008(9)
C25 0.120(11) 0.094(9) 0.093(10) 0.007(8) -0.010(9) 0.002(9)
C44 0.046(8) 0.072(8) 0.016(6) 0.008(6) 0.008(6) -0.001(8)
C45 0.039(7) 0.059(7) 0.044(7) 0.012(6) 0.008(7) 0.002(7)
C46 0.045(9) 0.070(9) 0.046(10) 0.010(8) 0.004(7) 0.001(7)
C47 0.039(6) 0.046(6) 0.045(6) 0.002(5) 0.005(5) 0.002(5)
C48 0.047(7) 0.049(6) 0.052(7) 0.003(6) -0.001(6) -0.003(6)
C49 0.058(7) 0.056(7) 0.060(7) 0.001(6) 0.004(6) -0.004(6)
C50 0.052(7) 0.056(7) 0.049(7) 0.000(6) -0.005(6) 0.008(6)
C51 0.053(7) 0.051(7) 0.053(7) 0.003(6) -0.001(6) 0.011(6)
C52 0.040(6) 0.043(6) 0.039(6) 0.002(5) 0.009(5) 0.004(5)
C53 0.054(9) 0.065(9) 0.057(10) 0.005(8) 0.003(8) -0.012(8)
C54 0.052(8) 0.053(8) 0.060(9) 0.012(7) 0.007(7) 0.003(7)
C55 0.050(8) 0.068(9) 0.054(9) 0.009(8) -0.006(7) 0.000(8)
C56 0.063(9) 0.075(10) 0.070(10) -0.001(9) -0.011(8) -0.002(8)
C57 0.082(10) 0.068(10) 0.065(10) 0.002(8) -0.015(9) 0.000(9)
C58 0.089(10) 0.068(10) 0.073(10) -0.005(8) -0.007(9) 0.007(9)
C59 0.070(9) 0.067(10) 0.070(10) -0.006(8) 0.009(8) 0.003(8)
C60 0.036(7) 0.051(8) 0.060(7) 0.001(7) -0.003(6) 0.004(6)
C61 0.036(7) 0.048(8) 0.057(8) -0.009(7) 0.004(6) 0.002(7)
C62 0.026(6) 0.035(7) 0.047(7) -0.022(6) -0.003(5) 0.014(6)
C63 0.040(7) 0.050(9) 0.049(8) 0.010(8) -0.001(7) -0.003(7)
C64 0.047(8) 0.060(7) 0.061(9) 0.004(7) -0.008(7) 0.002(7)
C65 0.050(9) 0.063(8) 0.054(9) 0.005(8) -0.005(7) 0.000(8)
C66 0.057(9) 0.072(9) 0.069(10) 0.003(8) -0.002(8) 0.003(8)
C67 0.054(9) 0.069(9) 0.070(10) 0.002(8) -0.009(8) 0.000(8)
C68 0.054(9) 0.068(9) 0.072(10) -0.005(9) -0.004(8) -0.004(8)
C69 0.048(9) 0.064(8) 0.063(10) 0.003(8) -0.005(7) 0.012(8)
F1_1 0.085(9) 0.073(7) 0.094(9) -0.012(7) 0.004(8) 0.022(7)
B1_1 0.075(11) 0.065(10) 0.081(11) -0.007(10) -0.004(10) 0.013(10)
F2_1 0.114(10) 0.098(9) 0.118(11) 0.016(9) -0.002(9) -0.009(9)
F3_1 0.142(11) 0.092(10) 0.101(9) 0.010(8) -0.027(9) 0.007(9)
F4_1 0.075(8) 0.107(10) 0.132(11) -0.021(9) 0.007(8) 0.032(8)
F1_2 0.099(9) 0.149(12) 0.151(12) 0.016(11) 0.001(9) 0.017(9)
B1_2 0.079(11) 0.097(12) 0.098(12) 0.006(12) 0.009(11) -0.003(10)
F2_2 0.128(12) 0.145(12) 0.111(10) 0.018(9) -0.004(9) -0.030(10)
F3_2 0.090(9) 0.092(9) 0.089(9) 0.005(8) 0.012(8) -0.005(8)
F4_2 0.119(11) 0.118(10) 0.125(11) -0.009(9) 0.025(10) -0.030(8)
F1_3 0.069(8) 0.093(9) 0.080(8) 0.003(7) -0.009(7) 0.004(7)
B1_3 0.071(11) 0.076(11) 0.076(12) 0.001(9) -0.003(9) 0.005(10)
F2_3 0.104(9) 0.112(10) 0.087(9) -0.004(8) -0.018(8) 0.020(8)
F3_3 0.130(11) 0.091(9) 0.115(11) -0.007(8) -0.021(9) -0.001(9)
F4_3 0.105(9) 0.108(10) 0.093(10) 0.003(8) 0.015(8) 0.018(9)
F1_4 0.095(8) 0.076(7) 0.076(8) 0.013(6) -0.006(7) -0.007(6)
B1_4 0.095(11) 0.085(10) 0.093(11) 0.002(9) -0.001(10) -0.014(9)
F2_4 0.120(11) 0.134(11) 0.092(9) -0.011(9) -0.002(9) -0.029(9)
F3_4 0.116(10) 0.096(9) 0.101(9) 0.012(8) -0.005(9) -0.032(8)
F4_4 0.108(10) 0.133(12) 0.146(12) -0.002(10) 0.004(10) 0.013(9)

loop_
_atom_type_symbol
_atom_type_description
_atom_type_scat_dispersion_real
_atom_type_scat_dispersion_imag
_atom_type_scat_source
C C 0.0181 0.0091 'International Tables Vol C Tables 4.2.6.8 and 6.1.1.4'
H H 0.0000 0.0000 'International Tables Vol C Tables 4.2.6.8 and 6.1.1.4'
B B 0.0090 0.0039 'International Tables Vol C Tables 4.2.6.8 and 6.1.1.4'
N N 0.0311 0.0180 'International Tables Vol C Tables 4.2.6.8 and 6.1.1.4'
F F 0.0727 0.0534 'International Tables Vol C Tables 4.2.6.8 and 6.1.1.4'
S S 0.3331 0.5567 'International Tables Vol C Tables 4.2.6.8 and 6.1.1.4'
Ag Ag 0.1306 4.2820 'International Tables Vol C Tables 4.2.6.8 and 6.1.1.4'
Au Au -4.4197 7.2980 'International Tables Vol C Tables 4.2.6.8 and 6.1.1.4'

loop_
_geom_angle_atom_site_label_1
_geom_angle_atom_site_label_2
_geom_angle_atom_site_label_3
_geom_angle
N8 Au1 N1 175.5(7)
N8 Au1 Ag1 103.3(5)
N1 Au1 Ag1 81.0(5)
N8 Au1 Au2 114.1(5)
N1 Au1 Au2 62.6(5)
Ag1 Au1 Au2 114.28(5)
N8 Au1 Au4 62.4(5)
N1 Au1 Au4 113.9(5)
Ag1 Au1 Au4 155.84(5)
Au2 Au1 Au4 89.80(3)
F1_4 Ag1 S8 99.0(5)
F1_4 Ag1 S1 112.1(5)
S8 Ag1 S1 143.32(19)
F1_4 Ag1 Au1 102.7(5)
S8 Ag1 Au1 92.28(13)
S1 Ag1 Au1 98.97(14)
C3 S1 C2 103.7(11)
C3 S1 Ag1 103.6(6)
C2 S1 Ag1 102.3(7)
N2 N1 C1 108.4(17)
N2 N1 Au1 118.1(12)
C1 N1 Au1 133.3(14)
N1 C1 C9 110.0(19)
N1 C1 C2 119.5(19)
C9 C1 C2 130.4(19)
N3 Au2 N2 175.1(7)
N3 Au2 Ag2 96.5(5)
N2 Au2 Ag2 88.1(5)
N3 Au2 Au1 111.5(5)
N2 Au2 Au1 63.9(5)
Ag2 Au2 Au1 131.01(6)
N3 Au2 Au3 61.8(5)
N2 Au2 Au3 115.3(5)
Ag2 Au2 Au3 139.89(6)
Au1 Au2 Au3 89.10(3)
S2 Ag2 S3 163.2(2)
S2 Ag2 Au2 99.89(16)
S3 Ag2 Au2 93.87(16)
C13 S2 C12 99.0(10)
C13 S2 Ag2 113.1(7)
C12 S2 Ag2 104.0(7)
C11 N2 N1 106.5(16)
C11 N2 Au2 137.3(14)
N1 N2 Au2 115.3(12)
C1 C2 S1 107.7(15)
C1 C2 H2A 110.2
S1 C2 H2A 110.2
C1 C2 H2B 110.2
S1 C2 H2B 110.2
H2A C2 H2B 108.5
N5 Au3 N4 175.2(7)
N5 Au3 Ag3 98.6(5)
N4 Au3 Ag3 86.1(5)
N5 Au3 Au4 63.8(5)
N4 Au3 Au4 111.9(5)
Ag3 Au3 Au4 145.71(7)
N5 Au3 Au2 114.7(5)
N4 Au3 Au2 62.6(5)
Ag3 Au3 Au2 122.34(7)
Au4 Au3 Au2 91.93(3)
C20 S3 C19 99.5(11)
C20 S3 Ag2 103.4(9)
C19 S3 Ag2 104.1(6)
S5 Ag3 S4 158.7(2)
S5 Ag3 Au3 96.00(16)
S4 Ag3 Au3 100.61(17)
N4 N3 C26 106.6(16)
N4 N3 Au2 120.7(13)
C26 N3 Au2 131.4(14)
C4 C3 C8 121(2)
C4 C3 S1 115.8(17)
C8 C3 S1 123.4(17)
N6 Au4 N7 175.0(7)
N6 Au4 Ag4 86.6(5)
N7 Au4 Ag4 96.7(5)
N6 Au4 Au3 63.8(5)
N7 Au4 Au3 111.1(5)
Ag4 Au4 Au3 124.90(6)
N6 Au4 Au1 116.7(5)
N7 Au4 Au1 62.2(5)
Ag4 Au4 Au1 145.56(6)
Au3 Au4 Au1 89.17(3)
C30 S4 C29 99.1(10)
C30 S4 Ag3 115.1(7)
C29 S4 Ag3 102.7(7)
S7 Ag4 S6 152.3(3)
S7 Ag4 Au4 97.85(16)
S6 Ag4 Au4 100.13(16)
N3 N4 C28 112.8(17)
N3 N4 Au3 114.7(13)
C28 N4 Au3 132.3(14)
C5 C4 C3 121(2)
C5 C4 H4 119.6
C3 C4 H4 119.6
C37 S5 C36 95.0(12)
C37 S5 Ag3 114.5(8)
C36 S5 Ag3 108.7(9)
N6 N5 C43 108.8(18)
N6 N5 Au3 116.6(13)
C43 N5 Au3 134.7(16)
C4 C5 C6 118(2)
C4 C5 H5 120.9
C6 C5 H5 120.9
C47 S6 C46 106.8(10)
C47 S6 Ag4 108.3(5)
C46 S6 Ag4 105.8(8)
N5 N6 C45 107.5(18)
N5 N6 Au4 115.4(12)
C45 N6 Au4 136.9(16)
C7 C6 C5 120(2)
C7 C6 H6 120.2
C5 C6 H6 120.2
C60 N7 N8 109.1(19)
C60 N7 Au4 134.5(16)
N8 N7 Au4 116.4(13)
C54 S7 C53 102.4(10)
C54 S7 Ag4 108.4(6)
C53 S7 Ag4 106.1(9)
C8 C7 C6 121(2)
C8 C7 H7 119.5
C6 C7 H7 119.5
N7 N8 C62 107.1(16)
N7 N8 Au1 118.8(13)
C62 N8 Au1 133.1(13)
C64 S8 C63 103.4(9)
C64 S8 Ag1 110.3(6)
C63 S8 Ag1 110.0(8)
C7 C8 C3 119(2)
C7 C8 H8 120.3
C3 C8 H8 120.3
C1 C9 C11 102(2)
C1 C9 H9 128.8
C11 C9 H9 128.8
N2 C11 C9 112.0(19)
N2 C11 C12 120.9(17)
C9 C11 C12 126.9(19)
C11 C12 S2 113.1(15)
C11 C12 H12A 109.0
S2 C12 H12A 109.0
C11 C12 H12B 109.0
S2 C12 H12B 109.0
H12A C12 H12B 107.8
C14 C13 C18 120.0
C14 C13 S2 121.5(12)
C18 C13 S2 118.4(12)
C15 C14 C13 120.0
C15 C14 H14 120.0
C13 C14 H14 120.0
C14 C15 C16 120.0
C14 C15 H15 120.0
C16 C15 H15 120.0
C15 C16 C17 120.0
C15 C16 H16 120.0
C17 C16 H16 120.0
C18 C17 C16 120.0
C18 C17 H17 120.0
C16 C17 H17 120.0
C17 C18 C13 120.0
C17 C18 H18 120.0
C13 C18 H18 120.0
C26 C19 S3 112.0(14)
C26 C19 H19A 109.2
S3 C19 H19A 109.2
C26 C19 H19B 109.2
S3 C19 H19B 109.2
H19A C19 H19B 107.9
N3 C26 C27 110.2(18)
N3 C26 C19 124.7(17)
C27 C26 C19 125.0(19)
C28 C27 C26 103.2(18)
C28 C27 H27 128.4
C26 C27 H27 128.4
N4 C28 C27 107.0(17)
N4 C28 C29 122.5(18)
C27 C28 C29 130.5(18)
C28 C29 S4 110.2(15)
C28 C29 H29A 109.6
S4 C29 H29A 109.6
C28 C29 H29B 109.6
S4 C29 H29B 109.6
H29A C29 H29B 108.1
C31 C30 C35 120.0
C31 C30 S4 121.1(11)
C35 C30 S4 118.3(11)
C32 C31 C30 120.0
C32 C31 H31 120.0
C30 C31 H31 120.0
C31 C32 C33 120.0
C31 C32 H32 120.0
C33 C32 H32 120.0
C34 C33 C32 120.0
C34 C33 H33 120.0
C32 C33 H33 120.0
C33 C34 C35 120.0
C33 C34 H34 120.0
C35 C34 H34 120.0
C34 C35 C30 120.0
C34 C35 H35 120.0
C30 C35 H35 120.0
C43 C36 S5 118.1(18)
C43 C36 H36A 107.8
S5 C36 H36A 107.8
C43 C36 H36B 107.8
S5 C36 H36B 107.8
H36A C36 H36B 107.1
C38 C37 C42 120.0
C38 C37 S5 120.3(13)
C42 C37 S5 119.6(13)
C37 C38 C39 120.0
C37 C38 H38 120.0
C39 C38 H38 120.0
C40 C39 C38 120.0
C40 C39 H39 120.0
C38 C39 H39 120.0
C39 C40 C41 120.0
C39 C40 H40 120.0
C41 C40 H40 120.0
C42 C41 C40 120.0
C42 C41 H41 120.0
C40 C41 H41 120.0
C41 C42 C37 120.0
C41 C42 H42 120.0
C37 C42 H42 120.0
C44 C43 N5 111(2)
C44 C43 C36 128(2)
N5 C43 C36 121(2)
C21 C20 C25 120.0
C21 C20 S3 125.6(14)
C25 C20 S3 114.4(14)
C22 C21 C20 120.0
C22 C21 H21 120.0
C20 C21 H21 120.0
C23 C22 C21 120.0
C23 C22 H22 120.0
C21 C22 H22 120.0
C22 C23 C24 120.0
C22 C23 H23 120.0
C24 C23 H23 120.0
C23 C24 C25 120.0
C23 C24 H24 120.0
C25 C24 H24 120.0
C24 C25 C20 120.0
C24 C25 H25 120.0
C20 C25 H25 120.0
C43 C44 C45 106.0(18)
C43 C44 H44 127.0
C45 C44 H44 127.0
N6 C45 C44 107.2(19)
N6 C45 C46 121(2)
C44 C45 C46 130(2)
C45 C46 S6 122.6(17)
C45 C46 H46A 106.7
S6 C46 H46A 106.7
C45 C46 H46B 106.7
S6 C46 H46B 106.7
H46A C46 H46B 106.6
C48 C47 C52 120.0
C48 C47 S6 123.5(8)
C52 C47 S6 116.5(8)
C49 C48 C47 120.0
C49 C48 H48 120.0
C47 C48 H48 120.0
C50 C49 C48 120.0
C50 C49 H49 120.0
C48 C49 H49 120.0
C49 C50 C51 120.0
C49 C50 H50 120.0
C51 C50 H50 120.0
C52 C51 C50 120.0
C52 C51 H51 120.0
C50 C51 H51 120.0
C51 C52 C47 120.0
C51 C52 H52 120.0
C47 C52 H52 120.0
C60 C53 S7 114.5(17)
C60 C53 H53A 108.6
S7 C53 H53A 108.6
C60 C53 H53B 108.6
S7 C53 H53B 108.6
H53A C53 H53B 107.6
C55 C54 C59 120.0
C55 C54 S7 120.1(9)
C59 C54 S7 119.8(9)
C54 C55 C56 120.0
C54 C55 H55 120.0
C56 C55 H55 120.0
C57 C56 C55 120.0
C57 C56 H56 120.0
C55 C56 H56 120.0
C58 C57 C56 120.0
C58 C57 H57 120.0
C56 C57 H57 120.0
C57 C58 C59 120.0
C57 C58 H58 120.0
C59 C58 H58 120.0
C58 C59 C54 120.0
C58 C59 H59 120.0
C54 C59 H59 120.0
N7 C60 C61 112(2)
N7 C60 C53 123(2)
C61 C60 C53 124(2)
C60 C61 C62 105.7(19)
C60 C61 H61 127.2
C62 C61 H61 127.2
C61 C62 N8 106.1(18)
C61 C62 C63 129.7(19)
N8 C62 C63 124.2(16)
C62 C63 S8 122.5(16)
C62 C63 H63A 106.7
S8 C63 H63A 106.7
C62 C63 H63B 106.7
S8 C63 H63B 106.7
H63A C63 H63B 106.6
C65 C64 C69 120.0
C65 C64 S8 121.1(9)
C69 C64 S8 118.5(9)
C64 C65 C66 120.0
C64 C65 H65 120.0
C66 C65 H65 120.0
C67 C66 C65 120.0
C67 C66 H66 120.0
C65 C66 H66 120.0
C66 C67 C68 120.0
C66 C67 H67 120.0
C68 C67 H67 120.0
C69 C68 C67 120.0
C69 C68 H68 120.0
C67 C68 H68 120.0
C68 C69 C64 120.0
C68 C69 H69 120.0
C64 C69 H69 120.0
F4_1 B1_1 F1_1 114(3)
F4_1 B1_1 F3_1 114(3)
F1_1 B1_1 F3_1 105(3)
F4_1 B1_1 F2_1 112(3)
F1_1 B1_1 F2_1 111(3)
F3_1 B1_1 F2_1 101(3)
F3_2 B1_2 F1_2 118(4)
F3_2 B1_2 F4_2 116(4)
F1_2 B1_2 F4_2 99(4)
F3_2 B1_2 F2_2 114(4)
F1_2 B1_2 F2_2 106(4)
F4_2 B1_2 F2_2 102(4)
F4_3 B1_3 F3_3 108(3)
F4_3 B1_3 F2_3 116(3)
F3_3 B1_3 F2_3 106(3)
F4_3 B1_3 F1_3 111(3)
F3_3 B1_3 F1_3 108(3)
F2_3 B1_3 F1_3 108(3)
B1_4 F1_4 Ag1 132(2)
F4_4 B1_4 F3_4 106(4)
F4_4 B1_4 F1_4 118(4)
F3_4 B1_4 F1_4 113(4)
F4_4 B1_4 F2_4 110(4)
F3_4 B1_4 F2_4 103(3)
F1_4 B1_4 F2_4 107(3)

loop_
_geom_bond_atom_site_label_1
_geom_bond_atom_site_label_2
_geom_bond_distance
Au1 N8 1.978(17)
Au1 N1 2.016(16)
Au1 Ag1 2.8889(18)
Au1 Au2 3.1460(11)
Au1 Au4 3.2112(11)
Ag1 F1_4 2.355(17)
Ag1 S8 2.455(5)
Ag1 S1 2.464(5)
S1 C3 1.80(2)
S1 C2 1.83(2)
N1 N2 1.33(2)
N1 C1 1.34(3)
C1 C9 1.36(3)
C1 C2 1.50(3)
Au2 N3 1.984(17)
Au2 N2 2.012(16)
Au2 Ag2 2.884(2)
Au2 Au3 3.1559(12)
Ag2 S2 2.448(7)
Ag2 S3 2.483(7)
S2 C13 1.758(16)
S2 C12 1.83(2)
N2 C11 1.32(3)
C2 H2A 0.9900
C2 H2B 0.9900
Au3 N5 2.000(17)
Au3 N4 2.035(16)
Au3 Ag3 2.843(2)
Au3 Au4 3.0856(12)
S3 C20 1.807(18)
S3 C19 1.85(2)
Ag3 S5 2.449(7)
Ag3 S4 2.457(7)
N3 N4 1.28(2)
N3 C26 1.31(3)
C3 C4 1.37(3)
C3 C8 1.41(3)
Au4 N6 2.013(18)
Au4 N7 2.016(19)
Au4 Ag4 2.837(2)
S4 C30 1.776(16)
S4 C29 1.87(3)
Ag4 S7 2.391(7)
Ag4 S6 2.406(7)
N4 C28 1.33(2)
C4 C5 1.37(3)
C4 H4 0.9500
S5 C37 1.763(18)
S5 C36 1.88(3)
N5 N6 1.32(3)
N5 C43 1.35(3)
C5 C6 1.43(4)
C5 H5 0.9500
S6 C47 1.746(11)
S6 C46 1.82(2)
N6 C45 1.36(3)
C6 C7 1.39(4)
C6 H6 0.9500
N7 C60 1.28(3)
N7 N8 1.36(2)
S7 C54 1.772(14)
S7 C53 1.87(3)
C7 C8 1.34(3)
C7 H7 0.9500
N8 C62 1.40(3)
S8 C64 1.768(13)
S8 C63 1.85(2)
C8 H8 0.9500
C9 C11 1.37(3)
C9 H9 0.9500
C11 C12 1.53(3)
C12 H12A 0.9900
C12 H12B 0.9900
C13 C14 1.3900
C13 C18 1.3900
C14 C15 1.3900
C14 H14 0.9500
C15 C16 1.3900
C15 H15 0.9500
C16 C17 1.3900
C16 H16 0.9500
C17 C18 1.3900
C17 H17 0.9500
C18 H18 0.9500
C19 C26 1.47(3)
C19 H19A 0.9900
C19 H19B 0.9900
C26 C27 1.40(3)
C27 C28 1.37(3)
C27 H27 0.9500
C28 C29 1.54(3)
C29 H29A 0.9900
C29 H29B 0.9900
C30 C31 1.3900
C30 C35 1.3900
C31 C32 1.3900
C31 H31 0.9500
C32 C33 1.3900
C32 H32 0.9500
C33 C34 1.3900
C33 H33 0.9500
C34 C35 1.3900
C34 H34 0.9500
C35 H35 0.9500
C36 C43 1.49(3)
C36 H36A 0.9900
C36 H36B 0.9900
C37 C38 1.3900
C37 C42 1.3900
C38 C39 1.3900
C38 H38 0.9500
C39 C40 1.3900
C39 H39 0.9500
C40 C41 1.3900
C40 H40 0.9500
C41 C42 1.3900
C41 H41 0.9500
C42 H42 0.9500
C43 C44 1.29(3)
C20 C21 1.3900
C20 C25 1.3900
C21 C22 1.3900
C21 H21 0.9500
C22 C23 1.3900
C22 H22 0.9500
C23 C24 1.3900
C23 H23 0.9500
C24 C25 1.3900
C24 H24 0.9500
C25 H25 0.9500
C44 C45 1.41(3)
C44 H44 0.9500
C45 C46 1.47(3)
C46 H46A 0.9900
C46 H46B 0.9900
C47 C48 1.3900
C47 C52 1.3900
C48 C49 1.3900
C48 H48 0.9500
C49 C50 1.3900
C49 H49 0.9500
C50 C51 1.3900
C50 H50 0.9500
C51 C52 1.3900
C51 H51 0.9500
C52 H52 0.9500
C53 C60 1.50(3)
C53 H53A 0.9900
C53 H53B 0.9900
C54 C55 1.3900
C54 C59 1.3900
C55 C56 1.3900
C55 H55 0.9500
C56 C57 1.3900
C56 H56 0.9500
C57 C58 1.3900
C57 H57 0.9500
C58 C59 1.3900
C58 H58 0.9500
C59 H59 0.9500
C60 C61 1.36(3)
C61 C62 1.39(3)
C61 H61 0.9500
C62 C63 1.44(3)
C63 H63A 0.9900
C63 H63B 0.9900
C64 C65 1.3900
C64 C69 1.3900
C65 C66 1.3900
C65 H65 0.9500
C66 C67 1.3900
C66 H66 0.9500
C67 C68 1.3900
C67 H67 0.9500
C68 C69 1.3900
C68 H68 0.9500
C69 H69 0.9500
F1_1 B1_1 1.35(4)
B1_1 F4_1 1.34(4)
B1_1 F3_1 1.37(4)
B1_1 F2_1 1.38(4)
F1_2 B1_2 1.29(5)
B1_2 F3_2 1.24(5)
B1_2 F4_2 1.38(5)
B1_2 F2_2 1.41(6)
F1_3 B1_3 1.47(4)
B1_3 F4_3 1.32(4)
B1_3 F3_3 1.36(4)
B1_3 F2_3 1.36(4)
F1_4 B1_4 1.41(5)
B1_4 F4_4 1.30(5)
B1_4 F3_4 1.37(5)
B1_4 F2_4 1.53(5)

loop_
_geom_torsion_atom_site_label_1
_geom_torsion_atom_site_label_2
_geom_torsion_atom_site_label_3
_geom_torsion_atom_site_label_4
_geom_torsion
N8 Au1 Ag1 F1_4 105.9(7)
N1 Au1 Ag1 F1_4 -73.0(7)
Au2 Au1 Ag1 F1_4 -18.6(5)
Au4 Au1 Ag1 F1_4 156.4(5)
N8 Au1 Ag1 S8 6.1(5)
N1 Au1 Ag1 S8 -172.8(5)
Au2 Au1 Ag1 S8 -118.41(14)
Au4 Au1 Ag1 S8 56.61(18)
N8 Au1 Ag1 S1 -138.9(5)
N1 Au1 Ag1 S1 42.2(5)
Au2 Au1 Ag1 S1 96.62(14)
Au4 Au1 Ag1 S1 -88.36(17)
F1_4 Ag1 S1 C3 -144.1(9)
S8 Ag1 S1 C3 2.0(9)
Au1 Ag1 S1 C3 108.2(8)
F1_4 Ag1 S1 C2 108.3(9)
S8 Ag1 S1 C2 -105.6(8)
Au1 Ag1 S1 C2 0.6(8)
N8 Au1 N1 N2 -44(10)
Ag1 Au1 N1 N2 122.0(14)
Au2 Au1 N1 N2 -1.4(12)
Au4 Au1 N1 N2 -77.8(14)
N8 Au1 N1 C1 131(8)
Ag1 Au1 N1 C1 -62.8(19)
Au2 Au1 N1 C1 174(2)
Au4 Au1 N1 C1 97.3(19)
N2 N1 C1 C9 -2(2)
Au1 N1 C1 C9 -177.4(16)
N2 N1 C1 C2 180.0(18)
Au1 N1 C1 C2 4(3)
N8 Au1 Au2 N3 -0.3(8)
N1 Au1 Au2 N3 -177.0(8)
Ag1 Au1 Au2 N3 118.2(6)
Au4 Au1 Au2 N3 -59.7(6)
N8 Au1 Au2 N2 177.6(8)
N1 Au1 Au2 N2 0.9(8)
Ag1 Au1 Au2 N2 -63.9(5)
Au4 Au1 Au2 N2 118.2(5)
N8 Au1 Au2 Ag2 -120.6(5)
N1 Au1 Au2 Ag2 62.6(5)
Ag1 Au1 Au2 Ag2 -2.11(8)
Au4 Au1 Au2 Ag2 179.92(6)
N8 Au1 Au2 Au3 58.7(5)
N1 Au1 Au2 Au3 -118.0(5)
Ag1 Au1 Au2 Au3 177.24(4)
Au4 Au1 Au2 Au3 -0.73(3)
N3 Au2 Ag2 S2 154.8(6)
N2 Au2 Ag2 S2 -26.8(5)
Au1 Au2 Ag2 S2 -79.08(18)
Au3 Au2 Ag2 S2 101.92(18)
N3 Au2 Ag2 S3 -15.4(6)
N2 Au2 Ag2 S3 163.0(5)
Au1 Au2 Ag2 S3 110.67(18)
Au3 Au2 Ag2 S3 -68.3(2)
S3 Ag2 S2 C13 -122.8(11)
Au2 Ag2 S2 C13 92.9(8)
S3 Ag2 S2 C12 130.8(10)
Au2 Ag2 S2 C12 -13.5(7)
C1 N1 N2 C11 -3(2)
Au1 N1 N2 C11 173.3(14)
C1 N1 N2 Au2 -174.2(13)
Au1 N1 N2 Au2 2.1(18)
N3 Au2 N2 C11 -146(8)
Ag2 Au2 N2 C11 53(2)
Au1 Au2 N2 C11 -169(2)
Au3 Au2 N2 C11 -93(2)
N3 Au2 N2 N1 22(9)
Ag2 Au2 N2 N1 -139.7(13)
Au1 Au2 N2 N1 -1.3(11)
Au3 Au2 N2 N1 74.1(14)
N1 C1 C2 S1 85(2)
C9 C1 C2 S1 -93(3)
C3 S1 C2 C1 -171.5(14)
Ag1 S1 C2 C1 -64.0(14)
N3 Au2 Au3 N5 177.8(8)
N2 Au2 Au3 N5 2.2(8)
Ag2 Au2 Au3 N5 -118.1(6)
Au1 Au2 Au3 N5 62.7(6)
N3 Au2 Au3 N4 2.1(8)
N2 Au2 Au3 N4 -173.4(8)
Ag2 Au2 Au3 N4 66.2(6)
Au1 Au2 Au3 N4 -113.0(5)
N3 Au2 Au3 Ag3 -63.1(6)
N2 Au2 Au3 Ag3 121.4(5)
Ag2 Au2 Au3 Ag3 1.01(11)
Au1 Au2 Au3 Ag3 -178.23(6)
N3 Au2 Au3 Au4 115.9(6)
N2 Au2 Au3 Au4 -59.7(5)
Ag2 Au2 Au3 Au4 180.00(8)
Au1 Au2 Au3 Au4 0.76(3)
S2 Ag2 S3 C20 84.1(12)
Au2 Ag2 S3 C20 -131.1(8)
S2 Ag2 S3 C19 -172.3(10)
Au2 Ag2 S3 C19 -27.5(7)
N5 Au3 Ag3 S5 23.0(6)
N4 Au3 Ag3 S5 -157.5(5)
Au4 Au3 Ag3 S5 78.2(2)
Au2 Au3 Ag3 S5 -103.64(18)
N5 Au3 Ag3 S4 -143.6(6)
N4 Au3 Ag3 S4 35.9(5)
Au4 Au3 Ag3 S4 -88.4(2)
Au2 Au3 Ag3 S4 89.8(2)
N2 Au2 N3 N4 51(9)
Ag2 Au2 N3 N4 -147.8(15)
Au1 Au2 N3 N4 73.1(16)
Au3 Au2 N3 N4 -3.5(13)
N2 Au2 N3 C26 -115(8)
Ag2 Au2 N3 C26 46.7(19)
Au1 Au2 N3 C26 -92.4(18)
Au3 Au2 N3 C26 -169(2)
C2 S1 C3 C4 -178.9(15)
Ag1 S1 C3 C4 74.6(15)
C2 S1 C3 C8 -2.0(19)
Ag1 S1 C3 C8 -108.5(16)
N5 Au3 Au4 N6 3.1(8)
N4 Au3 Au4 N6 -179.1(7)
Ag3 Au3 Au4 N6 -61.7(5)
Au2 Au3 Au4 N6 119.8(5)
N5 Au3 Au4 N7 -177.1(8)
N4 Au3 Au4 N7 0.7(7)
Ag3 Au3 Au4 N7 118.1(5)
Au2 Au3 Au4 N7 -60.4(5)
N5 Au3 Au4 Ag4 68.0(6)
N4 Au3 Au4 Ag4 -114.2(5)
Ag3 Au3 Au4 Ag4 3.18(12)
Au2 Au3 Au4 Ag4 -175.30(6)
N5 Au3 Au4 Au1 -117.5(6)
N4 Au3 Au4 Au1 60.4(5)
Ag3 Au3 Au4 Au1 177.74(9)
Au2 Au3 Au4 Au1 -0.74(3)
N8 Au1 Au4 N6 -176.7(8)
N1 Au1 Au4 N6 0.5(7)
Ag1 Au1 Au4 N6 125.4(6)
Au2 Au1 Au4 N6 -59.2(5)
N8 Au1 Au4 N7 -2.3(8)
N1 Au1 Au4 N7 174.9(7)
Ag1 Au1 Au4 N7 -60.2(5)
Au2 Au1 Au4 N7 115.3(5)
N8 Au1 Au4 Ag4 55.3(5)
N1 Au1 Au4 Ag4 -127.5(5)
Ag1 Au1 Au4 Ag4 -2.62(16)
Au2 Au1 Au4 Ag4 172.85(9)
N8 Au1 Au4 Au3 -116.8(5)
N1 Au1 Au4 Au3 60.4(5)
Ag1 Au1 Au4 Au3 -174.72(10)
Au2 Au1 Au4 Au3 0.74(3)
S5 Ag3 S4 C30 119.5(9)
Au3 Ag3 S4 C30 -99.9(7)
S5 Ag3 S4 C29 -133.9(9)
Au3 Ag3 S4 C29 6.7(7)
N6 Au4 Ag4 S7 159.0(5)
N7 Au4 Ag4 S7 -17.1(5)
Au3 Au4 Ag4 S7 104.46(18)
Au1 Au4 Ag4 S7 -65.9(2)
N6 Au4 Ag4 S6 -42.2(5)
N7 Au4 Ag4 S6 141.7(5)
Au3 Au4 Ag4 S6 -96.71(17)
Au1 Au4 Ag4 S6 92.93(17)
C26 N3 N4 C28 -2(2)
Au2 N3 N4 C28 -170.9(14)
C26 N3 N4 Au3 174.0(13)
Au2 N3 N4 Au3 5(2)
N5 Au3 N4 N3 -59(9)
Ag3 Au3 N4 N3 126.5(14)
Au4 Au3 N4 N3 -83.5(14)
Au2 Au3 N4 N3 -3.2(12)
N5 Au3 N4 C28 116(9)
Ag3 Au3 N4 C28 -58.2(18)
Au4 Au3 N4 C28 91.7(19)
Au2 Au3 N4 C28 172(2)
C8 C3 C4 C5 1(3)
S1 C3 C4 C5 177.5(17)
S4 Ag3 S5 C37 46.7(12)
Au3 Ag3 S5 C37 -94.4(9)
S4 Ag3 S5 C36 151.4(10)
Au3 Ag3 S5 C36 10.3(9)
N4 Au3 N5 N6 -30(10)
Ag3 Au3 N5 N6 144.2(14)
Au4 Au3 N5 N6 -4.7(12)
Au2 Au3 N5 N6 -84.1(15)
N4 Au3 N5 C43 152(8)
Ag3 Au3 N5 C43 -34(2)
Au4 Au3 N5 C43 177(2)
Au2 Au3 N5 C43 98(2)
C3 C4 C5 C6 0(3)
S7 Ag4 S6 C47 -102.6(7)
Au4 Ag4 S6 C47 127.7(5)
S7 Ag4 S6 C46 143.2(9)
Au4 Ag4 S6 C46 13.5(9)
C43 N5 N6 C45 2(2)
Au3 N5 N6 C45 -176.5(14)
C43 N5 N6 Au4 -174.1(14)
Au3 N5 N6 Au4 7.2(18)
N7 Au4 N6 N5 -7(9)
Ag4 Au4 N6 N5 -136.6(14)
Au3 Au4 N6 N5 -4.7(12)
Au1 Au4 N6 N5 69.9(15)
N7 Au4 N6 C45 178(58)
Ag4 Au4 N6 C45 49(2)
Au3 Au4 N6 C45 -180(2)
Au1 Au4 N6 C45 -105(2)
C4 C5 C6 C7 -2(3)
N6 Au4 N7 C60 -96(8)
Ag4 Au4 N7 C60 34(2)
Au3 Au4 N7 C60 -98(2)
Au1 Au4 N7 C60 -175(2)
N6 Au4 N7 N8 82(8)
Ag4 Au4 N7 N8 -148.0(12)
Au3 Au4 N7 N8 80.5(13)
Au1 Au4 N7 N8 3.3(11)
S6 Ag4 S7 C54 -39.8(8)
Au4 Ag4 S7 C54 90.3(6)
S6 Ag4 S7 C53 -149.2(9)
Au4 Ag4 S7 C53 -19.1(9)
C5 C6 C7 C8 4(4)
C60 N7 N8 C62 3(2)
Au4 N7 N8 C62 -175.2(12)
C60 N7 N8 Au1 173.2(14)
Au4 N7 N8 Au1 -5.3(18)
N1 Au1 N8 N7 -32(10)
Ag1 Au1 N8 N7 162.5(12)
Au2 Au1 N8 N7 -72.9(14)
Au4 Au1 N8 N7 3.4(11)
N1 Au1 N8 C62 135(8)
Ag1 Au1 N8 C62 -30.8(18)
Au2 Au1 N8 C62 93.8(18)
Au4 Au1 N8 C62 170.1(19)
F1_4 Ag1 S8 C64 171.2(8)
S1 Ag1 S8 C64 22.8(8)
Au1 Ag1 S8 C64 -85.5(6)
F1_4 Ag1 S8 C63 -75.4(9)
S1 Ag1 S8 C63 136.2(8)
Au1 Ag1 S8 C63 27.9(7)
C6 C7 C8 C3 -3(3)
C4 C3 C8 C7 1(3)
S1 C3 C8 C7 -175.4(17)
N1 C1 C9 C11 6(3)
C2 C1 C9 C11 -176(2)
N1 N2 C11 C9 7(2)
Au2 N2 C11 C9 175.1(17)
N1 N2 C11 C12 -176.6(18)
Au2 N2 C11 C12 -8(3)
C1 C9 C11 N2 -8(3)
C1 C9 C11 C12 176(2)
N2 C11 C12 S2 -75(2)
C9 C11 C12 S2 101(2)
C13 S2 C12 C11 -48.2(15)
Ag2 S2 C12 C11 68.4(14)
C12 S2 C13 C14 86.3(14)
Ag2 S2 C13 C14 -23.2(14)
C12 S2 C13 C18 -90.9(14)
Ag2 S2 C13 C18 159.6(10)
C18 C13 C14 C15 0.0
S2 C13 C14 C15 -177.1(17)
C13 C14 C15 C16 0.0
C14 C15 C16 C17 0.0
C15 C16 C17 C18 0.0
C16 C17 C18 C13 0.0
C14 C13 C18 C17 0.0
S2 C13 C18 C17 177.2(17)
C20 S3 C19 C26 -174.2(15)
Ag2 S3 C19 C26 79.2(13)
N4 N3 C26 C27 4(2)
Au2 N3 C26 C27 171.1(15)
N4 N3 C26 C19 -176.8(18)
Au2 N3 C26 C19 -10(3)
S3 C19 C26 N3 -71(2)
S3 C19 C26 C27 108(2)
N3 C26 C27 C28 -4(2)
C19 C26 C27 C28 176.6(19)
N3 N4 C28 C27 -1(2)
Au3 N4 C28 C27 -175.9(15)
N3 N4 C28 C29 -178.2(19)
Au3 N4 C28 C29 7(3)
C26 C27 C28 N4 3(2)
C26 C27 C28 C29 -180(2)
N4 C28 C29 S4 79(2)
C27 C28 C29 S4 -98(2)
C30 S4 C29 C28 53.5(16)
Ag3 S4 C29 C28 -65.1(15)
C29 S4 C30 C31 -81.0(13)
Ag3 S4 C30 C31 27.7(13)
C29 S4 C30 C35 90.6(12)
Ag3 S4 C30 C35 -160.6(8)
C35 C30 C31 C32 0.0
S4 C30 C31 C32 171.5(15)
C30 C31 C32 C33 0.0
C31 C32 C33 C34 0.0
C32 C33 C34 C35 0.0
C33 C34 C35 C30 0.0
C31 C30 C35 C34 0.0
S4 C30 C35 C34 -171.7(14)
C37 S5 C36 C43 54(2)
Ag3 S5 C36 C43 -64(2)
C36 S5 C37 C38 -100.8(15)
Ag3 S5 C37 C38 12.3(15)
C36 S5 C37 C42 83.6(14)
Ag3 S5 C37 C42 -163.3(10)
C42 C37 C38 C39 0.0
S5 C37 C38 C39 -175.6(18)
C37 C38 C39 C40 0.0
C38 C39 C40 C41 0.0
C39 C40 C41 C42 0.0
C40 C41 C42 C37 0.0
C38 C37 C42 C41 0.0
S5 C37 C42 C41 175.6(18)
N6 N5 C43 C44 -2(3)
Au3 N5 C43 C44 176.5(16)
N6 N5 C43 C36 170(2)
Au3 N5 C43 C36 -12(3)
S5 C36 C43 C44 -114(3)
S5 C36 C43 N5 76(3)
C19 S3 C20 C21 -18.5(17)
Ag2 S3 C20 C21 88.6(15)
C19 S3 C20 C25 161.7(13)
Ag2 S3 C20 C25 -91.3(12)
C25 C20 C21 C22 0.0
S3 C20 C21 C22 -180(2)
C20 C21 C22 C23 0.0
C21 C22 C23 C24 0.0
C22 C23 C24 C25 0.0
C23 C24 C25 C20 0.0
C21 C20 C25 C24 0.0
S3 C20 C25 C24 179.8(18)
N5 C43 C44 C45 1(3)
C36 C43 C44 C45 -170(2)
N5 N6 C45 C44 -2(2)
Au4 N6 C45 C44 173.4(16)
N5 N6 C45 C46 -172(2)
Au4 N6 C45 C46 3(3)
C43 C44 C45 N6 1(3)
C43 C44 C45 C46 170(2)
N6 C45 C46 S6 -70(3)
C44 C45 C46 S6 122(2)
C47 S6 C46 C45 -72(2)
Ag4 S6 C46 C45 44(2)
C46 S6 C47 C48 60.0(12)
Ag4 S6 C47 C48 -53.6(9)
C46 S6 C47 C52 -122.1(11)
Ag4 S6 C47 C52 124.3(7)
C52 C47 C48 C49 0.0
S6 C47 C48 C49 177.8(12)
C47 C48 C49 C50 0.0
C48 C49 C50 C51 0.0
C49 C50 C51 C52 0.0
C50 C51 C52 C47 0.0
C48 C47 C52 C51 0.0
S6 C47 C52 C51 -178.0(11)
C54 S7 C53 C60 -43(2)
Ag4 S7 C53 C60 70(2)
C53 S7 C54 C55 90.5(13)
Ag4 S7 C54 C55 -21.3(12)
C53 S7 C54 C59 -90.4(13)
Ag4 S7 C54 C59 157.7(8)
C59 C54 C55 C56 0.0
S7 C54 C55 C56 179.0(13)
C54 C55 C56 C57 0.0
C55 C56 C57 C58 0.0
C56 C57 C58 C59 0.0
C57 C58 C59 C54 0.0
C55 C54 C59 C58 0.0
S7 C54 C59 C58 -179.0(13)
N8 N7 C60 C61 0(3)
Au4 N7 C60 C61 178.5(16)
N8 N7 C60 C53 -170(2)
Au4 N7 C60 C53 9(4)
S7 C53 C60 N7 -77(3)
S7 C53 C60 C61 115(2)
N7 C60 C61 C62 -4(3)
C53 C60 C61 C62 166(2)
C60 C61 C62 N8 6(2)
C60 C61 C62 C63 -173(2)
N7 N8 C62 C61 -6(2)
Au1 N8 C62 C61 -173.4(14)
N7 N8 C62 C63 173.4(19)
Au1 N8 C62 C63 6(3)
C61 C62 C63 S8 -124(2)
N8 C62 C63 S8 58(3)
C64 S8 C63 C62 46(2)
Ag1 S8 C63 C62 -71.2(19)
C63 S8 C64 C65 -113.3(11)
Ag1 S8 C64 C65 4.2(11)
C63 S8 C64 C69 74.0(12)
Ag1 S8 C64 C69 -168.4(7)
C69 C64 C65 C66 0.0
S8 C64 C65 C66 -172.5(13)
C64 C65 C66 C67 0.0
C65 C66 C67 C68 0.0
C66 C67 C68 C69 0.0
C67 C68 C69 C64 0.0
C65 C64 C69 C68 0.0
S8 C64 C69 C68 172.7(12)
S8 Ag1 F1_4 B1_4 50(3)
S1 Ag1 F1_4 B1_4 -150(3)
Au1 Ag1 F1_4 B1_4 -45(3)
Ag1 F1_4 B1_4 F4_4 -31(6)
Ag1 F1_4 B1_4 F3_4 -155(2)
Ag1 F1_4 B1_4 F2_4 93(4)
